data_4338434
loop_
_publ_author_name
'Kuppuswamy, Subramaniam'
'Powers, Tamara M.'
'Johnson, Bruce M.'
'Brozek, Carl K.'
'Krogman, Jeremy P.'
'Bezpalko, Mark W.'
'Berben, Louise A.'
'Keith, Jason M.'
'Foxman, Bruce M.'
'Thomas, Christine M.'

_publ_section_title
;
 One-electron oxidation chemistry and subsequent reactivity of diiron
 imido complexes.
;
_journal_issue 11
_journal_name_full 'Inorganic chemistry'
_journal_page_first 5429
_journal_page_last 5437
_journal_paper_doi 10.1021/ic403039x
_journal_volume 53
_journal_year 2014
_chemical_formula_moiety 'C53 H66 F1 Fe2 N3 O3.50 P3'
_chemical_formula_sum 'C53 H66 F Fe2 N3 O3.5 P3'
_chemical_formula_weight 1024.74
_space_group_IT_number 2
_symmetry_cell_setting triclinic
_symmetry_space_group_name_Hall '-P 1'
_symmetry_space_group_name_H-M 'P -1'
_atom_sites_solution_hydrogens difmap
_atom_sites_solution_primary direct
_audit_creation_date 12-06-06
_audit_creation_method CRYSTALS_ver_14.41
_cell_angle_alpha 91.606(3)
_cell_angle_beta 95.472(3)
_cell_angle_gamma 90.287(3)
_cell_formula_units_Z 2
_cell_length_a 10.5016(6)
_cell_length_b 12.5484(8)
_cell_length_c 19.7979(11)
_cell_measurement_reflns_used 9888
_cell_measurement_temperature 120
_cell_measurement_theta_max 30
_cell_measurement_theta_min 3
_cell_volume 2595.9(3)
_computing_cell_refinement 'Apex2 (Bruker AXS, 2006)'
_computing_data_collection 'Apex2 (Bruker AXS, 2006)'
_computing_data_reduction 'Apex2 (Bruker AXS, 2006)'
_computing_molecular_graphics 'CAMERON (Watkin et al., 1996)'
_computing_publication_material 'CRYSTALS (Betteridge et al., 2003)'
_computing_structure_refinement 'CRYSTALS (Betteridge et al., 2003)'
_computing_structure_solution 'SIR92 (Altomare et al., 1994)'
_diffrn_ambient_temperature 120
_diffrn_measured_fraction_theta_full 0.995
_diffrn_measured_fraction_theta_max 0.976
_diffrn_measurement_device Area
_diffrn_measurement_device_type 'Bruker Kappa Apex2'
_diffrn_measurement_method '\f & \w scans'
_diffrn_radiation_monochromator graphite
_diffrn_radiation_type 'Mo K\a'
_diffrn_radiation_wavelength 0.71073
_diffrn_reflns_av_R_equivalents 0.048
_diffrn_reflns_limit_h_max 14
_diffrn_reflns_limit_h_min -14
_diffrn_reflns_limit_k_max 7
_diffrn_reflns_limit_k_min -17
_diffrn_reflns_limit_l_max 27
_diffrn_reflns_limit_l_min -27
_diffrn_reflns_number 48178
_diffrn_reflns_theta_full 26.245
_diffrn_reflns_theta_max 30.167
_diffrn_reflns_theta_min 2.546
_diffrn_standards_number 0
_exptl_absorpt_coefficient_mu 0.700
_exptl_absorpt_correction_T_max 0.91
_exptl_absorpt_correction_T_min 0.80
_exptl_absorpt_correction_type numerical
_exptl_absorpt_process_details
; 
 Analytical Absorption (De Meulenaer & Tompa, 1965) 
;
_exptl_crystal_colour red
_exptl_crystal_density_diffrn 1.311
_exptl_crystal_density_method 'not measured'
_exptl_crystal_description prism
_exptl_crystal_F_000 1078
_exptl_crystal_size_max 0.430
_exptl_crystal_size_mid 0.310
_exptl_crystal_size_min 0.130
_refine_diff_density_max 1.53
_refine_diff_density_min -1.24
_refine_ls_extinction_method None
_refine_ls_goodness_of_fit_ref 1.0000
_refine_ls_hydrogen_treatment constr
_refine_ls_matrix_type full
_refine_ls_number_parameters 591
_refine_ls_number_reflns 14981
_refine_ls_number_restraints 1
_refine_ls_R_factor_all 0.0602
_refine_ls_R_factor_gt 0.0401
_refine_ls_shift/su_max 0.0011854
_refine_ls_shift/su_mean 0.0000458
_refine_ls_structure_factor_coef Fsqd
_refine_ls_weighting_details
;
 Method= Modified Sheldrick 
 w=1/[\s^2^(F^2^) + ( 0.03P)^2^ + 2.63P] 
 ,where P=(max(Fo^2^,0) + 2Fc^2^)/3 
;
_refine_ls_weighting_scheme calc
_refine_ls_wR_factor_all 0.0883
_refine_ls_wR_factor_gt 0.0826
_refine_ls_wR_factor_ref 0.0883
_reflns_limit_h_max 14
_reflns_limit_h_min -14
_reflns_limit_k_max 17
_reflns_limit_k_min -17
_reflns_limit_l_max 27
_reflns_limit_l_min 0
_reflns_number_gt 11339
_reflns_number_total 14981
_reflns_threshold_expression I>2.0\s(I)
_oxford_diffrn_Wilson_B_factor 0.00
_oxford_diffrn_Wilson_scale 0.00
_oxford_refine_ls_r_factor_ref 0.0602
_oxford_refine_ls_scale 0.12423(2)
_oxford_reflns_number_all 14981
_oxford_reflns_threshold_expression_ref I>-10.0\s(I)
_oxford_structure_analysis_title 'SK_527_0m in P-1'
_cod_data_source_file ic403039x_si_002.cif
_cod_data_source_block 5
_cod_depositor_comments 'Adding full bibliography for 4338432--4338435.cif.'
_cod_original_sg_symbol_H-M 'P -1 '
_cod_original_formula_sum 'C53 H66 F1 Fe2 N3 O3.50 P3'
_cod_database_code 4338434

loop_
_symmetry_equiv_pos_as_xyz
x,y,z
-x,-y,-z

loop_
_atom_site_label
_atom_site_type_symbol
_atom_site_fract_x
_atom_site_fract_y
_atom_site_fract_z
_atom_site_U_iso_or_equiv
_atom_site_occupancy
_atom_site_adp_type
_atom_site_refinement_flags_posn
_atom_site_disorder_assembly
_atom_site_disorder_group
Fe1 Fe 0.96370(2) 0.18488(2) 0.790793(13) 0.0119 1.0000 Uani . . .
Fe2 Fe 0.68129(2) 0.25088(2) 0.718860(13) 0.0117 1.0000 Uani . . .
P1 P 0.73372(4) 0.30394(4) 0.83125(2) 0.0125 1.0000 Uani . . .
P2 P 0.85877(4) 0.30680(4) 0.66833(2) 0.0134 1.0000 Uani . . .
P3 P 0.72478(4) 0.06985(4) 0.73679(2) 0.0121 1.0000 Uani . . .
F1 F 1.11937(10) 0.15109(9) 0.83268(6) 0.0193 1.0000 Uani . . .
O1 O 0.53189(14) 0.44544(12) 0.70474(8) 0.0271 1.0000 Uani . . .
O2 O 0.51074(14) 0.18387(13) 0.60007(8) 0.0307 1.0000 Uani . . .
O3 O 0.5000 0.5000 0.5000 0.0694 1.0000 Uani DS . .
O4 O 1.28399(15) 0.67598(13) 0.80232(8) 0.0314 1.0000 Uani . . .
N1 N 0.88036(14) 0.26993(12) 0.85817(7) 0.0143 1.0000 Uani . . .
N2 N 0.99143(14) 0.25746(12) 0.70737(8) 0.0152 1.0000 Uani . . .
N3 N 0.86890(13) 0.05063(12) 0.77415(8) 0.0138 1.0000 Uani . . .
C1 C 0.94381(19) 0.31200(16) 0.92370(10) 0.0211 1.0000 Uani . . .
C2 C 1.0070(2) 0.22444(18) 0.96655(10) 0.0263 1.0000 Uani . . .
C3 C 1.0408(2) 0.39792(19) 0.91087(13) 0.0358 1.0000 Uani . . .
C4 C 0.71488(17) 0.44469(14) 0.85836(9) 0.0155 1.0000 Uani . . .
C5 C 0.75311(18) 0.52713(15) 0.81917(10) 0.0207 1.0000 Uani . . .
C6 C 0.7528(2) 0.63249(16) 0.84297(11) 0.0252 1.0000 Uani . . .
C7 C 0.71417(19) 0.65718(16) 0.90593(11) 0.0241 1.0000 Uani . . .
C8 C 0.6740(2) 0.57694(17) 0.94533(11) 0.0260 1.0000 Uani . . .
C9 C 0.67474(19) 0.47121(16) 0.92210(10) 0.0207 1.0000 Uani . . .
C10 C 0.61774(17) 0.24466(15) 0.88247(9) 0.0156 1.0000 Uani . . .
C11 C 0.49079(18) 0.27896(16) 0.87583(10) 0.0198 1.0000 Uani . . .
C12 C 0.4019(2) 0.23651(17) 0.91521(11) 0.0263 1.0000 Uani . . .
C13 C 0.4394(2) 0.16077(18) 0.96221(11) 0.0289 1.0000 Uani . . .
C14 C 0.5641(2) 0.12518(18) 0.96922(11) 0.0266 1.0000 Uani . . .
C15 C 0.65349(19) 0.16641(15) 0.92877(10) 0.0200 1.0000 Uani . . .
C16 C 1.11485(17) 0.26303(17) 0.67607(10) 0.0215 1.0000 Uani . . .
C17 C 1.22676(18) 0.29487(18) 0.72739(12) 0.0274 1.0000 Uani . . .
C18 C 1.1424(2) 0.15701(19) 0.64123(12) 0.0312 1.0000 Uani . . .
C19 C 0.86239(17) 0.28199(15) 0.57624(9) 0.0169 1.0000 Uani . . .
C20 C 0.93265(19) 0.34793(17) 0.53745(10) 0.0229 1.0000 Uani . . .
C21 C 0.9437(2) 0.32442(19) 0.46950(11) 0.0288 1.0000 Uani . . .
C22 C 0.8839(2) 0.23463(19) 0.43862(11) 0.0318 1.0000 Uani . . .
C23 C 0.8123(2) 0.16925(19) 0.47582(11) 0.0298 1.0000 Uani . . .
C24 C 0.80160(19) 0.19309(16) 0.54386(10) 0.0217 1.0000 Uani . . .
C25 C 0.87669(17) 0.45242(15) 0.66954(9) 0.0164 1.0000 Uani . . .
C26 C 0.78248(19) 0.51410(16) 0.63523(10) 0.0200 1.0000 Uani . . .
C27 C 0.7890(2) 0.62435(16) 0.64047(11) 0.0256 1.0000 Uani . . .
C28 C 0.8909(2) 0.67452(16) 0.67844(11) 0.0266 1.0000 Uani . . .
C29 C 0.9864(2) 0.61484(17) 0.71132(11) 0.0258 1.0000 Uani . . .
C30 C 0.97933(19) 0.50413(16) 0.70748(10) 0.0209 1.0000 Uani . . .
C31 C 0.91815(17) -0.05655(15) 0.79252(10) 0.0179 1.0000 Uani . . .
C32 C 1.04581(18) -0.07946(16) 0.76427(12) 0.0270 1.0000 Uani . . .
C33 C 0.9319(2) -0.06683(18) 0.86923(11) 0.0296 1.0000 Uani . . .
C34 C 0.71065(17) -0.01568(14) 0.65958(9) 0.0157 1.0000 Uani . . .
C35 C 0.59476(19) -0.06229(17) 0.63273(10) 0.0231 1.0000 Uani . . .
C36 C 0.5877(2) -0.12150(18) 0.57227(11) 0.0294 1.0000 Uani . . .
C37 C 0.6945(2) -0.13621(17) 0.53785(11) 0.0278 1.0000 Uani . . .
C38 C 0.8101(2) -0.09087(18) 0.56407(10) 0.0264 1.0000 Uani . . .
C39 C 0.81784(18) -0.03086(16) 0.62421(10) 0.0207 1.0000 Uani . . .
C40 C 0.59634(16) 0.01239(14) 0.78116(9) 0.0144 1.0000 Uani . . .
C41 C 0.48003(17) 0.06558(15) 0.77906(10) 0.0172 1.0000 Uani . . .
C42 C 0.37683(17) 0.02382(16) 0.80893(10) 0.0204 1.0000 Uani . . .
C43 C 0.38838(18) -0.07196(16) 0.84147(10) 0.0214 1.0000 Uani . . .
C44 C 0.50331(19) -0.12602(16) 0.84406(11) 0.0228 1.0000 Uani . . .
C45 C 0.60617(18) -0.08486(15) 0.81404(10) 0.0202 1.0000 Uani . . .
C46 C 0.59476(17) 0.37131(15) 0.71184(9) 0.0173 1.0000 Uani . . .
C47 C 0.58271(18) 0.20684(15) 0.64539(10) 0.0190 1.0000 Uani . . .
C48 C 1.1781(3) 0.6632(2) 0.90261(15) 0.0557 1.0000 Uani . . .
C49 C 1.2738(3) 0.6133(2) 0.86005(15) 0.0448 1.0000 Uani . . .
C50 C 1.3736(3) 0.6348(2) 0.76014(16) 0.0504 1.0000 Uani . . .
C51 C 1.3817(3) 0.7059(3) 0.70254(16) 0.0707 1.0000 Uani . . .
C52 C 0.6828(4) 0.5423(4) 0.44126(18) 0.0970 1.0000 Uani . . .
C53 C 0.5681(6) 0.5847(4) 0.4755(3) 0.0596(16) 0.5000 Uiso D 1 1
C54 C 0.3874(5) 0.5294(4) 0.5432(3) 0.0362(11) 0.5000 Uiso . 1 2
H11 H 0.8772 0.3442 0.9500 0.0253 1.0000 Uiso R . .
H21 H 1.0425 0.2548 1.0091 0.0396 1.0000 Uiso R . .
H22 H 0.9451 0.1706 0.9750 0.0398 1.0000 Uiso R . .
H23 H 1.0742 0.1906 0.9439 0.0391 1.0000 Uiso R . .
H31 H 1.1055 0.3681 0.8842 0.0528 1.0000 Uiso R . .
H32 H 1.0820 0.4274 0.9531 0.0535 1.0000 Uiso R . .
H33 H 0.9993 0.4555 0.8854 0.0533 1.0000 Uiso R . .
H51 H 0.7791 0.5111 0.7760 0.0248 1.0000 Uiso R . .
H61 H 0.7764 0.6881 0.8151 0.0306 1.0000 Uiso R . .
H71 H 0.7143 0.7270 0.9216 0.0284 1.0000 Uiso R . .
H81 H 0.6456 0.5936 0.9889 0.0303 1.0000 Uiso R . .
H91 H 0.6474 0.4169 0.9498 0.0242 1.0000 Uiso R . .
H111 H 0.4679 0.3324 0.8440 0.0243 1.0000 Uiso R . .
H121 H 0.3170 0.2594 0.9091 0.0320 1.0000 Uiso R . .
H131 H 0.3813 0.1332 0.9900 0.0353 1.0000 Uiso R . .
H141 H 0.5885 0.0738 1.0010 0.0323 1.0000 Uiso R . .
H151 H 0.7393 0.1425 0.9326 0.0235 1.0000 Uiso R . .
H161 H 1.1055 0.3176 0.6423 0.0253 1.0000 Uiso R . .
H171 H 1.3024 0.3041 0.7048 0.0413 1.0000 Uiso R . .
H172 H 1.2105 0.3604 0.7493 0.0406 1.0000 Uiso R . .
H173 H 1.2441 0.2429 0.7608 0.0403 1.0000 Uiso R . .
H181 H 1.1529 0.1025 0.6735 0.0458 1.0000 Uiso R . .
H182 H 1.2192 0.1623 0.6194 0.0468 1.0000 Uiso R . .
H183 H 1.0728 0.1380 0.6074 0.0468 1.0000 Uiso R . .
H201 H 0.9738 0.4089 0.5577 0.0271 1.0000 Uiso R . .
H211 H 0.9919 0.3680 0.4446 0.0339 1.0000 Uiso R . .
H221 H 0.8932 0.2184 0.3923 0.0380 1.0000 Uiso R . .
H231 H 0.7711 0.1074 0.4555 0.0361 1.0000 Uiso R . .
H241 H 0.7556 0.1480 0.5688 0.0259 1.0000 Uiso R . .
H261 H 0.7155 0.4801 0.6085 0.0238 1.0000 Uiso R . .
H271 H 0.7260 0.6649 0.6183 0.0313 1.0000 Uiso R . .
H281 H 0.8945 0.7488 0.6812 0.0316 1.0000 Uiso R . .
H291 H 1.0557 0.6495 0.7361 0.0312 1.0000 Uiso R . .
H301 H 1.0427 0.4640 0.7313 0.0257 1.0000 Uiso R . .
H311 H 0.8575 -0.1105 0.7725 0.0200 1.0000 Uiso R . .
H321 H 1.1080 -0.0269 0.7814 0.0413 1.0000 Uiso R . .
H322 H 1.0362 -0.0788 0.7141 0.0404 1.0000 Uiso R . .
H323 H 1.0768 -0.1477 0.7789 0.0403 1.0000 Uiso R . .
H331 H 0.9551 -0.1383 0.8812 0.0428 1.0000 Uiso R . .
H332 H 0.8528 -0.0494 0.8881 0.0426 1.0000 Uiso R . .
H333 H 0.9973 -0.0176 0.8891 0.0431 1.0000 Uiso R . .
H351 H 0.5205 -0.0519 0.6552 0.0283 1.0000 Uiso R . .
H361 H 0.5087 -0.1516 0.5550 0.0352 1.0000 Uiso R . .
H371 H 0.6880 -0.1754 0.4963 0.0328 1.0000 Uiso R . .
H381 H 0.8848 -0.0997 0.5415 0.0319 1.0000 Uiso R . .
H391 H 0.8949 0.0008 0.6422 0.0251 1.0000 Uiso R . .
H411 H 0.4706 0.1320 0.7573 0.0205 1.0000 Uiso R . .
H421 H 0.2997 0.0610 0.8074 0.0249 1.0000 Uiso R . .
H431 H 0.3172 -0.1002 0.8616 0.0262 1.0000 Uiso R . .
H441 H 0.5118 -0.1920 0.8662 0.0270 1.0000 Uiso R . .
H451 H 0.6825 -0.1233 0.8142 0.0247 1.0000 Uiso R . .
H481 H 1.1699 0.6196 0.9427 0.0829 1.0000 Uiso R . .
H482 H 1.2029 0.7364 0.9174 0.0826 1.0000 Uiso R . .
H483 H 1.0942 0.6640 0.8749 0.0831 1.0000 Uiso R . .
H491 H 1.3542 0.6103 0.8872 0.0547 1.0000 Uiso R . .
H492 H 1.2496 0.5394 0.8457 0.0546 1.0000 Uiso R . .
H501 H 1.4569 0.6318 0.7863 0.0602 1.0000 Uiso R . .
H502 H 1.3484 0.5624 0.7437 0.0596 1.0000 Uiso R . .
H511 H 1.4492 0.6836 0.6762 0.1056 1.0000 Uiso R . .
H512 H 1.3041 0.7010 0.6741 0.1058 1.0000 Uiso R . .
H513 H 1.3924 0.7798 0.7165 0.1054 1.0000 Uiso R . .
H521 H 0.7434 0.5152 0.4116 0.1428 0.5000 Uiso R 1 2
H522 H 0.7308 0.5740 0.4811 0.1430 0.5000 Uiso R 1 2
H523 H 0.6358 0.5982 0.4178 0.1430 0.5000 Uiso R 1 2
H524 H 0.6615 0.4733 0.4205 0.1429 0.5000 Uiso R 1 1
H525 H 0.7551 0.5366 0.4742 0.1431 0.5000 Uiso R 1 1
H526 H 0.7033 0.5901 0.4072 0.1431 0.5000 Uiso R 1 1
H531 H 0.5986 0.6267 0.5166 0.0632 0.5000 Uiso R 1 1
H532 H 0.5072 0.6253 0.4449 0.0627 0.5000 Uiso R 1 1
H541 H 0.4230 0.5616 0.5867 0.0503 0.5000 Uiso R 1 2
H542 H 0.3329 0.5818 0.5185 0.0499 0.5000 Uiso R 1 2

loop_
_atom_site_aniso_label
_atom_site_aniso_U_11
_atom_site_aniso_U_22
_atom_site_aniso_U_33
_atom_site_aniso_U_23
_atom_site_aniso_U_13
_atom_site_aniso_U_12
Fe1 0.00804(11) 0.01187(12) 0.01564(12) 0.00127(9) 0.00030(9) 0.00042(9)
Fe2 0.00935(11) 0.01170(12) 0.01361(12) 0.00110(9) -0.00086(9) 0.00104(9)
P1 0.01014(19) 0.0130(2) 0.0141(2) -0.00013(16) 0.00036(16) 0.00111(16)
P2 0.0120(2) 0.0135(2) 0.0148(2) 0.00212(16) 0.00101(16) 0.00052(16)
P3 0.00876(19) 0.0117(2) 0.0156(2) 0.00049(16) 0.00002(16) -0.00001(15)
F1 0.0095(5) 0.0222(6) 0.0256(6) 0.0018(4) -0.0020(4) 0.0021(4)
O1 0.0234(7) 0.0229(8) 0.0340(8) 0.0018(6) -0.0025(6) 0.0085(6)
O2 0.0273(8) 0.0339(9) 0.0276(8) -0.0055(6) -0.0135(6) 0.0030(7)
O3 0.110(3) 0.066(2) 0.0299(14) -0.0062(13) -0.0067(16) 0.060(2)
O4 0.0305(8) 0.0310(9) 0.0329(9) -0.0050(7) 0.0055(7) 0.0023(7)
N1 0.0110(7) 0.0175(8) 0.0141(7) -0.0009(6) -0.0004(5) 0.0017(6)
N2 0.0089(7) 0.0184(8) 0.0186(7) 0.0041(6) 0.0020(5) 0.0013(6)
N3 0.0097(6) 0.0111(7) 0.0203(8) 0.0018(6) -0.0015(5) 0.0000(5)
C1 0.0194(9) 0.0256(10) 0.0168(9) -0.0046(7) -0.0050(7) 0.0047(8)
C2 0.0207(10) 0.0372(12) 0.0201(10) 0.0040(8) -0.0050(8) 0.0047(9)
C3 0.0316(12) 0.0261(12) 0.0451(14) -0.0014(10) -0.0195(10) -0.0037(9)
C4 0.0125(8) 0.0149(9) 0.0184(9) -0.0034(7) -0.0012(6) 0.0019(6)
C5 0.0208(9) 0.0175(9) 0.0240(10) -0.0024(7) 0.0034(8) 0.0011(7)
C6 0.0282(11) 0.0160(10) 0.0313(11) 0.0004(8) 0.0020(9) 0.0012(8)
C7 0.0241(10) 0.0162(9) 0.0307(11) -0.0056(8) -0.0026(8) 0.0031(8)
C8 0.0268(10) 0.0270(11) 0.0231(10) -0.0093(8) 0.0000(8) 0.0043(8)
C9 0.0221(9) 0.0199(10) 0.0196(9) -0.0025(7) 0.0004(7) 0.0013(7)
C10 0.0147(8) 0.0166(9) 0.0154(8) -0.0024(7) 0.0022(6) -0.0018(7)
C11 0.0163(9) 0.0193(10) 0.0236(10) -0.0041(7) 0.0022(7) -0.0005(7)
C12 0.0174(9) 0.0275(11) 0.0345(12) -0.0097(9) 0.0084(8) -0.0041(8)
C13 0.0282(11) 0.0296(12) 0.0307(11) -0.0070(9) 0.0150(9) -0.0103(9)
C14 0.0330(11) 0.0252(11) 0.0226(10) 0.0032(8) 0.0077(8) -0.0063(9)
C15 0.0200(9) 0.0181(9) 0.0218(9) 0.0006(7) 0.0017(7) -0.0002(7)
C16 0.0126(8) 0.0278(11) 0.0252(10) 0.0095(8) 0.0055(7) 0.0014(7)
C17 0.0122(9) 0.0323(12) 0.0383(12) 0.0089(9) 0.0033(8) -0.0032(8)
C18 0.0199(10) 0.0408(14) 0.0342(12) -0.0018(10) 0.0105(9) 0.0065(9)
C19 0.0178(9) 0.0181(9) 0.0150(8) 0.0022(7) 0.0016(7) 0.0052(7)
C20 0.0246(10) 0.0230(10) 0.0219(10) 0.0031(8) 0.0054(8) 0.0016(8)
C21 0.0339(12) 0.0324(12) 0.0221(10) 0.0063(9) 0.0110(9) 0.0051(9)
C22 0.0406(13) 0.0374(13) 0.0182(10) -0.0013(9) 0.0072(9) 0.0073(10)
C23 0.0363(12) 0.0288(12) 0.0241(11) -0.0062(9) 0.0045(9) 0.0020(9)
C24 0.0236(10) 0.0213(10) 0.0205(9) 0.0012(7) 0.0032(8) 0.0003(8)
C25 0.0178(9) 0.0150(9) 0.0170(8) 0.0019(7) 0.0052(7) -0.0010(7)
C26 0.0229(9) 0.0190(10) 0.0185(9) 0.0028(7) 0.0029(7) 0.0018(7)
C27 0.0346(11) 0.0189(10) 0.0249(10) 0.0073(8) 0.0082(9) 0.0061(8)
C28 0.0397(12) 0.0144(10) 0.0278(11) 0.0004(8) 0.0141(9) -0.0034(8)
C29 0.0301(11) 0.0223(11) 0.0255(10) -0.0045(8) 0.0075(8) -0.0089(8)
C30 0.0198(9) 0.0218(10) 0.0213(9) 0.0006(7) 0.0036(7) -0.0029(7)
C31 0.0136(8) 0.0122(9) 0.0269(10) 0.0021(7) -0.0038(7) 0.0007(6)
C32 0.0134(9) 0.0178(10) 0.0491(14) 0.0005(9) -0.0009(9) 0.0032(7)
C33 0.0366(12) 0.0220(11) 0.0287(11) 0.0073(8) -0.0069(9) 0.0004(9)
C34 0.0150(8) 0.0140(9) 0.0177(9) 0.0010(7) -0.0004(7) 0.0018(7)
C35 0.0183(9) 0.0269(11) 0.0237(10) -0.0050(8) 0.0015(8) -0.0028(8)
C36 0.0285(11) 0.0316(12) 0.0261(11) -0.0088(9) -0.0042(9) -0.0061(9)
C37 0.0382(12) 0.0246(11) 0.0191(10) -0.0043(8) -0.0032(9) 0.0051(9)
C38 0.0278(11) 0.0311(12) 0.0208(10) -0.0011(8) 0.0055(8) 0.0093(9)
C39 0.0162(9) 0.0246(10) 0.0212(9) -0.0006(8) 0.0009(7) 0.0038(7)
C40 0.0117(8) 0.0152(9) 0.0163(8) -0.0013(6) 0.0009(6) -0.0017(6)
C41 0.0125(8) 0.0149(9) 0.0240(9) 0.0014(7) 0.0005(7) 0.0003(7)
C42 0.0116(8) 0.0208(10) 0.0289(10) -0.0010(8) 0.0028(7) 0.0006(7)
C43 0.0166(9) 0.0216(10) 0.0266(10) 0.0008(8) 0.0061(7) -0.0034(7)
C44 0.0213(9) 0.0205(10) 0.0276(10) 0.0079(8) 0.0049(8) 0.0003(8)
C45 0.0151(9) 0.0181(9) 0.0280(10) 0.0049(8) 0.0040(7) 0.0028(7)
C46 0.0158(8) 0.0172(9) 0.0184(9) 0.0016(7) -0.0005(7) -0.0002(7)
C47 0.0163(9) 0.0185(9) 0.0219(9) 0.0014(7) -0.0006(7) 0.0023(7)
C48 0.084(2) 0.0476(18) 0.0376(15) -0.0051(13) 0.0220(15) -0.0170(16)
C49 0.0474(16) 0.0338(14) 0.0523(17) 0.0078(12) -0.0014(13) -0.0013(12)
C50 0.0295(13) 0.0575(19) 0.0646(19) -0.0270(15) 0.0158(13) -0.0047(12)
C51 0.066(2) 0.107(3) 0.0416(17) -0.0243(18) 0.0228(16) -0.026(2)
C52 0.094(3) 0.156(5) 0.0389(19) 0.007(2) -0.0078(19) 0.068(3)

loop_
_atom_type_symbol
_atom_type_scat_dispersion_real
_atom_type_scat_dispersion_imag
_atom_type_scat_Cromer_Mann_a1
_atom_type_scat_Cromer_Mann_b1
_atom_type_scat_Cromer_Mann_a2
_atom_type_scat_Cromer_Mann_b2
_atom_type_scat_Cromer_Mann_a3
_atom_type_scat_Cromer_Mann_b3
_atom_type_scat_Cromer_Mann_a4
_atom_type_scat_Cromer_Mann_b4
_atom_type_scat_Cromer_Mann_c
_atom_type_scat_source
C 0.0033 0.0016 2.3100 20.8439 1.0200 10.2075 1.5886 0.5687 0.8650 51.6512 0.2156 'International Tables Vol C 4.2.6.8 and 6.1.1.4'
H 0.0000 0.0000 0.4930 10.5109 0.3229 26.1257 0.1402 3.1424 0.0408 57.7998 0.0030 'International Tables Vol C 4.2.6.8 and 6.1.1.4'
N 0.0061 0.0033 12.2126 0.0057 3.1322 9.8933 2.0125 28.9975 1.1663 0.5826 -11.5290 'International Tables Vol C 4.2.6.8 and 6.1.1.4'
O 0.0106 0.0060 3.0485 13.2771 2.2868 5.7011 1.5463 0.3239 0.8670 32.9089 0.2508 'International Tables Vol C 4.2.6.8 and 6.1.1.4'
F 0.0171 0.0103 3.5392 10.2825 2.6412 4.2944 1.5170 0.2615 1.0243 26.1476 0.2776 'International Tables Vol C 4.2.6.8 and 6.1.1.4'
P 0.1023 0.0942 6.4345 1.9067 4.1791 27.1570 1.7800 0.5260 1.4908 68.1645 1.1149 'International Tables Vol C 4.2.6.8 and 6.1.1.4'
Fe 0.3463 0.8444 11.7695 4.7611 7.3573 0.3072 3.5222 15.3535 2.3045 76.8805 1.0369 'International Tables Vol C 4.2.6.8 and 6.1.1.4'

loop_
_geom_angle_atom_site_label_1
_geom_angle_site_symmetry_1
_geom_angle_atom_site_label_2
_geom_angle_atom_site_label_3
_geom_angle_site_symmetry_3
_geom_angle
_geom_angle_publ_flag
Fe2 . Fe1 P1 . 42.960(10) yes
Fe2 . Fe1 P2 . 42.752(10) yes
P1 . Fe1 P2 . 73.228(14) yes
Fe2 . Fe1 P3 . 43.701(11) yes
P1 . Fe1 P3 . 69.971(14) yes
P2 . Fe1 P3 . 74.466(14) yes
Fe2 . Fe1 F1 . 178.31(4) yes
P1 . Fe1 F1 . 135.39(4) yes
P2 . Fe1 F1 . 137.79(4) yes
P3 . Fe1 F1 . 137.29(4) yes
Fe2 . Fe1 N1 . 73.11(4) yes
P1 . Fe1 N1 . 30.21(4) yes
P2 . Fe1 N1 . 96.50(5) yes
P3 . Fe1 N1 . 94.40(4) yes
F1 . Fe1 N1 . 105.22(6) yes
Fe2 . Fe1 N2 . 72.76(4) yes
P1 . Fe1 N2 . 99.91(5) yes
P2 . Fe1 N2 . 30.20(4) yes
P3 . Fe1 N2 . 96.62(5) yes
F1 . Fe1 N2 . 107.91(6) yes
Fe2 . Fe1 N3 . 74.50(4) yes
P1 . Fe1 N3 . 93.29(4) yes
P2 . Fe1 N3 . 100.21(4) yes
P3 . Fe1 N3 . 30.81(4) yes
F1 . Fe1 N3 . 106.48(6) yes
N1 . Fe1 N2 . 115.43(6) yes
N1 . Fe1 N3 . 108.19(6) yes
N2 . Fe1 N3 . 112.96(6) yes
Fe1 . Fe2 P1 . 62.112(13) yes
Fe1 . Fe2 P2 . 62.593(14) yes
P1 . Fe2 P2 . 101.930(18) yes
Fe1 . Fe2 P3 . 61.242(13) yes
P1 . Fe2 P3 . 94.705(19) yes
P2 . Fe2 P3 . 102.419(19) yes
Fe1 . Fe2 C46 . 134.46(6) yes
P1 . Fe2 C46 . 85.75(6) yes
P2 . Fe2 C46 . 97.33(6) yes
P3 . Fe2 C46 . 159.69(6) yes
Fe1 . Fe2 C47 . 135.18(6) yes
P1 . Fe2 C47 . 157.74(6) yes
P2 . Fe2 C47 . 99.54(6) yes
P3 . Fe2 C47 . 86.33(6) yes
C46 . Fe2 C47 . 85.76(9) yes
Fe2 . P1 Fe1 . 74.928(15) yes
Fe2 . P1 N1 . 111.68(6) yes
Fe2 . P1 C4 . 120.12(6) yes
Fe1 . P1 C4 . 130.98(6) yes
N1 . P1 C4 . 106.74(8) yes
Fe2 . P1 C10 . 108.30(6) yes
Fe1 . P1 C10 . 122.41(6) yes
N1 . P1 C10 . 111.07(8) yes
C4 . P1 C10 . 98.11(8) yes
Fe2 . P2 Fe1 . 74.654(15) yes
Fe2 . P2 N2 . 110.65(6) yes
Fe2 . P2 C19 . 118.46(6) yes
Fe1 . P2 C19 . 132.56(6) yes
N2 . P2 C19 . 108.02(8) yes
Fe2 . P2 C25 . 112.96(6) yes
Fe1 . P2 C25 . 119.20(6) yes
N2 . P2 C25 . 107.57(8) yes
C19 . P2 C25 . 98.14(8) yes
Fe2 . P3 Fe1 . 75.057(14) yes
Fe2 . P3 N3 . 112.65(6) yes
Fe2 . P3 C34 . 114.85(6) yes
Fe1 . P3 C34 . 124.06(6) yes
N3 . P3 C34 . 106.28(8) yes
Fe2 . P3 C40 . 108.83(6) yes
Fe1 . P3 C40 . 130.55(6) yes
N3 . P3 C40 . 114.01(8) yes
C34 . P3 C40 . 99.66(8) yes
C53 2_666 O3 C53 . 179.992 yes
C54 2_666 O3 C54 . 179.993 yes
C49 . O4 C50 . 112.3(2) yes
Fe1 . N1 P1 . 112.93(8) yes
Fe1 . N1 C1 . 125.20(12) yes
P1 . N1 C1 . 121.49(12) yes
Fe1 . N2 P2 . 113.47(8) yes
Fe1 . N2 C16 . 125.68(12) yes
P2 . N2 C16 . 120.66(12) yes
Fe1 . N3 P3 . 111.59(8) yes
Fe1 . N3 C31 . 125.41(11) yes
P3 . N3 C31 . 122.99(12) yes
N1 . C1 C2 . 112.28(16) yes
N1 . C1 C3 . 109.85(17) yes
C2 . C1 C3 . 110.75(17) yes
N1 . C1 H11 . 108.0 no
C2 . C1 H11 . 107.0 no
C3 . C1 H11 . 108.8 no
C1 . C2 H21 . 109.2 no
C1 . C2 H22 . 110.5 no
H21 . C2 H22 . 108.7 no
C1 . C2 H23 . 111.0 no
H21 . C2 H23 . 109.2 no
H22 . C2 H23 . 108.2 no
C1 . C3 H31 . 109.8 no
C1 . C3 H32 . 111.1 no
H31 . C3 H32 . 109.0 no
C1 . C3 H33 . 110.6 no
H31 . C3 H33 . 107.7 no
H32 . C3 H33 . 108.6 no
P1 . C4 C5 . 120.80(14) yes
P1 . C4 C9 . 120.93(14) yes
C5 . C4 C9 . 117.92(17) yes
C4 . C5 C6 . 120.96(19) yes
C4 . C5 H51 . 119.2 no
C6 . C5 H51 . 119.8 no
C5 . C6 C7 . 120.4(2) yes
C5 . C6 H61 . 120.1 no
C7 . C6 H61 . 119.5 no
C6 . C7 C8 . 119.67(19) yes
C6 . C7 H71 . 120.2 no
C8 . C7 H71 . 120.1 no
C7 . C8 C9 . 120.28(19) yes
C7 . C8 H81 . 120.2 no
C9 . C8 H81 . 119.5 no
C4 . C9 C8 . 120.72(19) yes
C4 . C9 H91 . 119.9 no
C8 . C9 H91 . 119.4 no
P1 . C10 C11 . 119.75(14) yes
P1 . C10 C15 . 121.20(14) yes
C11 . C10 C15 . 119.05(17) yes
C10 . C11 C12 . 120.65(19) yes
C10 . C11 H111 . 118.0 no
C12 . C11 H111 . 121.3 no
C11 . C12 C13 . 119.70(19) yes
C11 . C12 H121 . 119.1 no
C13 . C12 H121 . 121.2 no
C12 . C13 C14 . 120.58(19) yes
C12 . C13 H131 . 120.6 no
C14 . C13 H131 . 118.8 no
C13 . C14 C15 . 119.9(2) yes
C13 . C14 H141 . 120.0 no
C15 . C14 H141 . 120.1 no
C14 . C15 C10 . 120.10(19) yes
C14 . C15 H151 . 121.1 no
C10 . C15 H151 . 118.8 no
N2 . C16 C17 . 112.46(16) yes
N2 . C16 C18 . 110.58(16) yes
C17 . C16 C18 . 109.93(17) yes
N2 . C16 H161 . 106.9 no
C17 . C16 H161 . 107.8 no
C18 . C16 H161 . 109.0 no
C16 . C17 H171 . 110.0 no
C16 . C17 H172 . 110.5 no
H171 . C17 H172 . 107.4 no
C16 . C17 H173 . 112.4 no
H171 . C17 H173 . 107.8 no
H172 . C17 H173 . 108.6 no
C16 . C18 H181 . 110.4 no
C16 . C18 H182 . 110.0 no
H181 . C18 H182 . 108.3 no
C16 . C18 H183 . 110.0 no
H181 . C18 H183 . 109.4 no
H182 . C18 H183 . 108.7 no
P2 . C19 C20 . 121.24(15) yes
P2 . C19 C24 . 120.93(14) yes
C20 . C19 C24 . 117.72(18) yes
C19 . C20 C21 . 121.2(2) yes
C19 . C20 H201 . 119.8 no
C21 . C20 H201 . 119.0 no
C20 . C21 C22 . 120.0(2) yes
C20 . C21 H211 . 120.3 no
C22 . C21 H211 . 119.6 no
C21 . C22 C23 . 119.7(2) yes
C21 . C22 H221 . 119.5 no
C23 . C22 H221 . 120.8 no
C22 . C23 C24 . 120.1(2) yes
C22 . C23 H231 . 120.7 no
C24 . C23 H231 . 119.2 no
C19 . C24 C23 . 121.29(19) yes
C19 . C24 H241 . 119.0 no
C23 . C24 H241 . 119.7 no
P2 . C25 C26 . 119.69(14) yes
P2 . C25 C30 . 121.48(14) yes
C26 . C25 C30 . 118.72(18) yes
C25 . C26 C27 . 120.35(19) yes
C25 . C26 H261 . 119.2 no
C27 . C26 H261 . 120.5 no
C26 . C27 C28 . 120.31(19) yes
C26 . C27 H271 . 120.2 no
C28 . C27 H271 . 119.5 no
C27 . C28 C29 . 120.09(19) yes
C27 . C28 H281 . 119.4 no
C29 . C28 H281 . 120.5 no
C28 . C29 C30 . 120.0(2) yes
C28 . C29 H291 . 119.4 no
C30 . C29 H291 . 120.6 no
C25 . C30 C29 . 120.49(19) yes
C25 . C30 H301 . 119.8 no
C29 . C30 H301 . 119.7 no
N3 . C31 C32 . 111.99(15) yes
N3 . C31 C33 . 110.20(16) yes
C32 . C31 C33 . 110.01(17) yes
N3 . C31 H311 . 108.8 no
C32 . C31 H311 . 106.8 no
C33 . C31 H311 . 108.9 no
C31 . C32 H321 . 109.9 no
C31 . C32 H322 . 110.6 no
H321 . C32 H322 . 109.3 no
C31 . C32 H323 . 109.8 no
H321 . C32 H323 . 107.5 no
H322 . C32 H323 . 109.6 no
C31 . C33 H331 . 110.5 no
C31 . C33 H332 . 110.9 no
H331 . C33 H332 . 108.6 no
C31 . C33 H333 . 109.2 no
H331 . C33 H333 . 109.4 no
H332 . C33 H333 . 108.1 no
P3 . C34 C35 . 122.69(14) yes
P3 . C34 C39 . 118.97(14) yes
C35 . C34 C39 . 118.27(17) yes
C34 . C35 C36 . 120.44(19) yes
C34 . C35 H351 . 119.8 no
C36 . C35 H351 . 119.7 no
C35 . C36 C37 . 120.7(2) yes
C35 . C36 H361 . 118.9 no
C37 . C36 H361 . 120.3 no
C36 . C37 C38 . 119.40(19) yes
C36 . C37 H371 . 119.8 no
C38 . C37 H371 . 120.7 no
C37 . C38 C39 . 120.3(2) yes
C37 . C38 H381 . 121.1 no
C39 . C38 H381 . 118.6 no
C34 . C39 C38 . 120.89(19) yes
C34 . C39 H391 . 118.0 no
C38 . C39 H391 . 121.1 no
P3 . C40 C41 . 118.28(14) yes
P3 . C40 C45 . 123.69(14) yes
C41 . C40 C45 . 117.95(16) yes
C40 . C41 C42 . 121.19(17) yes
C40 . C41 H411 . 119.9 no
C42 . C41 H411 . 118.9 no
C41 . C42 C43 . 120.11(17) yes
C41 . C42 H421 . 120.0 no
C43 . C42 H421 . 119.9 no
C42 . C43 C44 . 119.52(18) yes
C42 . C43 H431 . 119.6 no
C44 . C43 H431 . 120.8 no
C43 . C44 C45 . 120.51(18) yes
C43 . C44 H441 . 120.0 no
C45 . C44 H441 . 119.5 no
C40 . C45 C44 . 120.72(17) yes
C40 . C45 H451 . 119.1 no
C44 . C45 H451 . 120.2 no
O1 . C46 Fe2 . 175.20(17) yes
O2 . C47 Fe2 . 173.94(18) yes
C49 . C48 H481 . 109.4 no
C49 . C48 H482 . 111.7 no
H481 . C48 H482 . 109.6 no
C49 . C48 H483 . 108.0 no
H481 . C48 H483 . 108.7 no
H482 . C48 H483 . 109.4 no
C48 . C49 O4 . 108.9(2) yes
C48 . C49 H491 . 108.1 no
O4 . C49 H491 . 110.9 no
C48 . C49 H492 . 111.7 no
O4 . C49 H492 . 110.0 no
H491 . C49 H492 . 107.2 no
O4 . C50 C51 . 109.1(3) yes
O4 . C50 H501 . 108.9 no
C51 . C50 H501 . 109.4 no
O4 . C50 H502 . 110.2 no
C51 . C50 H502 . 110.4 no
H501 . C50 H502 . 108.8 no
C50 . C51 H511 . 110.2 no
C50 . C51 H512 . 108.9 no
H511 . C51 H512 . 107.7 no
C50 . C51 H513 . 112.9 no
H511 . C51 H513 . 110.5 no
H512 . C51 H513 . 106.4 no
C53 . C52 H524 . 109.2 no
C53 . C52 H525 . 109.7 no
H524 . C52 H525 . 109.9 no
C53 . C52 H526 . 109.5 no
H524 . C52 H526 . 109.4 no
H525 . C52 H526 . 109.1 no
C54 2_666 C52 H521 . 110.5 no
C54 2_666 C52 H522 . 111.0 no
H521 . C52 H522 . 107.7 no
C54 2_666 C52 H523 . 112.2 no
H521 . C52 H523 . 107.3 no
H522 . C52 H523 . 108.0 no
C52 . C53 O3 . 110.1(4) yes
C52 . C53 H531 . 109.4 no
O3 . C53 H531 . 104.0 no
C52 . C53 H532 . 113.6 no
O3 . C53 H532 . 107.4 no
H531 . C53 H532 . 111.8 no
O3 . C54 C52 2_666 118.4(4) yes
O3 . C54 H541 . 108.8 no
C52 2_666 C54 H541 . 104.7 no
O3 . C54 H542 . 108.4 no
C52 2_666 C54 H542 . 107.1 no
H541 . C54 H542 . 109.1 no

loop_
_geom_bond_atom_site_label_1
_geom_bond_atom_site_label_2
_geom_bond_site_symmetry_2
_geom_bond_distance
_geom_bond_publ_flag
Fe1 Fe2 . 3.2856(4) yes
Fe1 P1 . 3.0075(5) yes
Fe1 P2 . 3.0247(5) yes
Fe1 P3 . 2.9812(5) yes
Fe1 F1 . 1.8188(10) yes
Fe1 N1 . 1.9587(15) yes
Fe1 N2 . 1.9533(15) yes
Fe1 N3 . 1.9563(15) yes
Fe2 P1 . 2.3189(5) yes
Fe2 P2 . 2.3128(5) yes
Fe2 P3 . 2.3494(5) yes
Fe2 C46 . 1.7693(19) yes
Fe2 C47 . 1.7762(19) yes
P1 N1 . 1.6432(15) yes
P1 C4 . 1.8486(18) yes
P1 C10 . 1.8258(18) yes
P2 N2 . 1.6588(15) yes
P2 C19 . 1.8449(19) yes
P2 C25 . 1.8352(19) yes
P3 N3 . 1.6420(15) yes
P3 C34 . 1.8368(19) yes
P3 C40 . 1.8337(18) yes
O1 C46 . 1.147(2) yes
O2 C47 . 1.146(2) yes
O3 C53 2_666 1.4010(19) yes
O3 C53 . 1.4010(19) yes
O3 C54 2_666 1.564(5) yes
O3 C54 . 1.564(5) yes
O4 C49 . 1.417(3) yes
O4 C50 . 1.407(3) yes
N1 C1 . 1.483(2) yes
N2 C16 . 1.491(2) yes
N3 C31 . 1.486(2) yes
C1 C2 . 1.523(3) yes
C1 C3 . 1.522(3) yes
C1 H11 . 0.993 no
C2 H21 . 0.956 no
C2 H22 . 0.965 no
C2 H23 . 0.965 no
C3 H31 . 0.971 no
C3 H32 . 0.967 no
C3 H33 . 0.973 no
C4 C5 . 1.391(3) yes
C4 C9 . 1.400(3) yes
C5 C6 . 1.391(3) yes
C5 H51 . 0.938 no
C6 C7 . 1.375(3) yes
C6 H61 . 0.948 no
C7 C8 . 1.379(3) yes
C7 H71 . 0.921 no
C8 C9 . 1.392(3) yes
C8 H81 . 0.957 no
C9 H91 . 0.947 no
C10 C11 . 1.398(3) yes
C10 C15 . 1.391(3) yes
C11 C12 . 1.386(3) yes
C11 H111 . 0.949 no
C12 C13 . 1.381(3) yes
C12 H121 . 0.936 no
C13 C14 . 1.381(3) yes
C13 H131 . 0.931 no
C14 C15 . 1.397(3) yes
C14 H141 . 0.933 no
C15 H151 . 0.948 no
C16 C17 . 1.522(3) yes
C16 C18 . 1.523(3) yes
C16 H161 . 0.969 no
C17 H171 . 0.956 no
C17 H172 . 0.944 no
C17 H173 . 0.948 no
C18 H181 . 0.949 no
C18 H182 . 0.954 no
C18 H183 . 0.967 no
C19 C20 . 1.399(3) yes
C19 C24 . 1.392(3) yes
C20 C21 . 1.385(3) yes
C20 H201 . 0.938 no
C21 C22 . 1.385(3) yes
C21 H211 . 0.926 no
C22 C23 . 1.384(3) yes
C22 H221 . 0.948 no
C23 C24 . 1.387(3) yes
C23 H231 . 0.947 no
C24 H241 . 0.926 no
C25 C26 . 1.396(3) yes
C25 C30 . 1.399(3) yes
C26 C27 . 1.385(3) yes
C26 H261 . 0.933 no
C27 C28 . 1.385(3) yes
C27 H271 . 0.922 no
C28 C29 . 1.379(3) yes
C28 H281 . 0.932 no
C29 C30 . 1.390(3) yes
C29 H291 . 0.937 no
C30 H301 . 0.936 no
C31 C32 . 1.527(3) yes
C31 C33 . 1.521(3) yes
C31 H311 . 0.977 no
C32 H321 . 0.958 no
C32 H322 . 0.990 no
C32 H323 . 0.960 no
C33 H331 . 0.961 no
C33 H332 . 0.965 no
C33 H333 . 0.969 no
C34 C35 . 1.399(3) yes
C34 C39 . 1.392(3) yes
C35 C36 . 1.387(3) yes
C35 H351 . 0.942 no
C36 C37 . 1.378(3) yes
C36 H361 . 0.940 no
C37 C38 . 1.386(3) yes
C37 H371 . 0.943 no
C38 C39 . 1.386(3) yes
C38 H381 . 0.945 no
C39 H391 . 0.935 no
C40 C41 . 1.393(2) yes
C40 C45 . 1.399(3) yes
C41 C42 . 1.390(3) yes
C41 H411 . 0.950 no
C42 C43 . 1.380(3) yes
C42 H421 . 0.935 no
C43 C44 . 1.385(3) yes
C43 H431 . 0.951 no
C44 C45 . 1.386(3) yes
C44 H441 . 0.948 no
C45 H451 . 0.938 no
C48 C49 . 1.500(4) yes
C48 H481 . 0.988 no
C48 H482 . 0.982 no
C48 H483 . 0.993 no
C49 H491 . 0.957 no
C49 H492 . 0.988 no
C50 C51 . 1.476(5) yes
C50 H501 . 0.975 no
C50 H502 . 0.983 no
C51 H511 . 0.957 no
C51 H512 . 0.946 no
C51 H513 . 0.963 no
C52 C53 . 1.528(7) yes
C52 H524 . 0.963 no
C52 H525 . 0.957 no
C52 H526 . 0.954 no
C52 C54 2_666 1.225(7) yes
C52 H521 . 0.964 no
C52 H522 . 0.969 no
C52 H523 . 0.965 no
C53 H531 . 0.983 no
C53 H532 . 0.992 no
C54 H541 . 0.981 no
C54 H542 . 0.983 no
